data_7123524
loop_
_publ_author_name
'Mehta, Meera'
'Goicoechea, Jose M.'

_publ_section_title
;
 Carboboration of isocyanates with tris(pentafluorophenyl)borane and
 evidence for dissociative FLP chemistry of an acid--base pair
;
_journal_name_full 'Chemical Communications'
_journal_paper_doi 10.1039/C9CC02707F
_journal_year 2019
_chemical_formula_moiety 'C50 H10 F30 Ga2 N2 O2, C6 H14'
_chemical_formula_sum 'C56 H24 F30 Ga2 N2 O2'
_chemical_formula_weight 1466.21
_chemical_name_systematic
;
 cyclo-[Ga(C6F5)2N(C6H5)C(C6H11)OGa(C6F5)2N(C6H5)C(C6H11)O]*hex
;
_space_group_crystal_system triclinic
_space_group_IT_number 2
_space_group_name_Hall '-P 1'
_space_group_name_H-M_alt 'P -1'
_symmetry_space_group_name_Hall '-P 1'
_symmetry_space_group_name_H-M 'P -1'
_atom_sites_solution_hydrogens geom
_audit_creation_method SHELXL-2018/1
_audit_update_record
;
2019-04-04 deposited with the CCDC.    2019-05-23 downloaded from the CCDC.
;
_cell_angle_alpha 67.685(4)
_cell_angle_beta 79.756(4)
_cell_angle_gamma 71.222(4)
_cell_formula_units_Z 1
_cell_length_a 9.8455(5)
_cell_length_b 11.6923(5)
_cell_length_c 13.4043(7)
_cell_measurement_reflns_used 6743
_cell_measurement_temperature 150(2)
_cell_measurement_theta_max 76.0810
_cell_measurement_theta_min 4.2430
_cell_volume 1348.79(12)
_computing_cell_refinement 'CrysAlisPro 1.171.39.46 (Rigaku OD, 2018)'
_computing_data_collection 'CrysAlisPro 1.171.39.46 (Rigaku OD, 2018)'
_computing_data_reduction 'CrysAlisPro 1.171.39.46 (Rigaku OD, 2018)'
_computing_structure_refinement 'SHELXL-2018/1 (Sheldrick, 2018)'
_computing_structure_solution 'SHELXS-97 (Sheldrick, 1990)'
_diffrn_ambient_temperature 150(2)
_diffrn_detector_area_resol_mean 10.4102
_diffrn_measured_fraction_theta_full 1.000
_diffrn_measured_fraction_theta_max 0.987
_diffrn_measurement_device_type 'SuperNova, Dual, Cu at zero, Atlas'
_diffrn_measurement_method '\w scans'
_diffrn_radiation_monochromator mirror
_diffrn_radiation_source 'SuperNova (Cu) X-ray Source'
_diffrn_radiation_type CuK\a
_diffrn_radiation_wavelength 1.54184
_diffrn_reflns_av_R_equivalents 0.0355
_diffrn_reflns_av_unetI/netI 0.0377
_diffrn_reflns_Laue_measured_fraction_full 1.000
_diffrn_reflns_Laue_measured_fraction_max 0.987
_diffrn_reflns_limit_h_max 12
_diffrn_reflns_limit_h_min -11
_diffrn_reflns_limit_k_max 14
_diffrn_reflns_limit_k_min -9
_diffrn_reflns_limit_l_max 16
_diffrn_reflns_limit_l_min -15
_diffrn_reflns_number 12718
_diffrn_reflns_point_group_measured_fraction_full 1.000
_diffrn_reflns_point_group_measured_fraction_max 0.987
_diffrn_reflns_theta_full 67.684
_diffrn_reflns_theta_max 76.171
_diffrn_reflns_theta_min 4.257
_exptl_absorpt_coefficient_mu 2.619
_exptl_absorpt_correction_T_max 1.00000
_exptl_absorpt_correction_T_min 0.75551
_exptl_absorpt_correction_type multi-scan
_exptl_absorpt_process_details
;
CrysAlisPro 1.171.39.46 (Rigaku Oxford Diffraction, 2018)
Empirical absorption correction using spherical harmonics,
 implemented in SCALE3 ABSPACK scaling algorithm.
;
_exptl_crystal_colour colourless
_exptl_crystal_density_diffrn 1.805
_exptl_crystal_description needle
_exptl_crystal_F_000 722
_exptl_crystal_size_max 0.220
_exptl_crystal_size_mid 0.100
_exptl_crystal_size_min 0.080
_refine_diff_density_max 0.491
_refine_diff_density_min -0.530
_refine_diff_density_rms 0.060
_refine_ls_extinction_method none
_refine_ls_goodness_of_fit_ref 1.037
_refine_ls_hydrogen_treatment constr
_refine_ls_matrix_type full
_refine_ls_number_parameters 415
_refine_ls_number_reflns 5570
_refine_ls_number_restraints 0
_refine_ls_restrained_S_all 1.037
_refine_ls_R_factor_all 0.0375
_refine_ls_R_factor_gt 0.0319
_refine_ls_shift/su_max 0.000
_refine_ls_shift/su_mean 0.000
_refine_ls_structure_factor_coef Fsqd
_refine_ls_weighting_details 'w=1/[\s^2^(Fo^2^)+(0.0438P)^2^+0.2864P] where P=(Fo^2^+2Fc^2^)/3'
_refine_ls_weighting_scheme calc
_refine_ls_wR_factor_gt 0.0809
_refine_ls_wR_factor_ref 0.0856
_reflns_Friedel_coverage 0.000
_reflns_number_gt 4948
_reflns_number_total 5570
_reflns_threshold_expression 'I > 2\s(I)'
_cod_data_source_file c9cc02707f2.cif
_cod_data_source_block MM339
_cod_database_code 7123524
_shelx_shelxl_version_number 2018/1
_shelx_space_group_comment
;
The symmetry employed for this shelxl refinement is uniquely defined
by the following loop, which should always be used as a source of
symmetry information in preference to the above space-group names.
They are only intended as comments.
;
_shelx_estimated_absorpt_t_min 0.597
_shelx_estimated_absorpt_t_max 0.818

loop_
_space_group_symop_operation_xyz
'x, y, z'
'-x, -y, -z'

loop_
_atom_site_label
_atom_site_type_symbol
_atom_site_fract_x
_atom_site_fract_y
_atom_site_fract_z
_atom_site_U_iso_or_equiv
_atom_site_adp_type
_atom_site_occupancy
_atom_site_site_symmetry_order
_atom_site_calc_flag
_atom_site_refinement_flags_posn
_atom_site_refinement_flags_adp
Ga1 Ga 0.02009(2) 0.46641(2) 0.16180(2) 0.01957(8) Uani 1 1 d . .
N1 N 0.19063(16) 0.36827(14) 0.09617(13) 0.0196(3) Uani 1 1 d . .
O1 O -0.12013(14) 0.49238(12) 0.06741(11) 0.0221(3) Uani 1 1 d . .
C1 C -0.20549(19) 0.59524(16) 0.00827(15) 0.0193(3) Uani 1 1 d . .
C2 C 0.0327(2) 0.63744(18) 0.14722(16) 0.0233(4) Uani 1 1 d . .
C3 C 0.1372(2) 0.69559(19) 0.08608(17) 0.0264(4) Uani 1 1 d . .
C4 C 0.1372(2) 0.8174(2) 0.07718(18) 0.0306(4) Uani 1 1 d . .
C5 C 0.0313(3) 0.88359(19) 0.13343(19) 0.0322(5) Uani 1 1 d . .
C6 C -0.0748(2) 0.83032(19) 0.19560(19) 0.0312(4) Uani 1 1 d . .
C7 C -0.0713(2) 0.70868(19) 0.20154(16) 0.0254(4) Uani 1 1 d . .
C8 C -0.0329(2) 0.34896(18) 0.30333(15) 0.0224(4) Uani 1 1 d . .
C9 C -0.0875(2) 0.24990(19) 0.31286(17) 0.0269(4) Uani 1 1 d . .
C10 C -0.1228(2) 0.1651(2) 0.4107(2) 0.0346(5) Uani 1 1 d . .
C11 C -0.1043(2) 0.1792(2) 0.50400(19) 0.0383(5) Uani 1 1 d . .
C12 C -0.0520(3) 0.2771(2) 0.49911(18) 0.0376(5) Uani 1 1 d . .
C13 C -0.0166(2) 0.3590(2) 0.39951(18) 0.0307(4) Uani 1 1 d . .
C14 C -0.32561(19) 0.66843(17) 0.06574(15) 0.0204(3) Uani 1 1 d . .
C15 C -0.3409(2) 0.79485(17) 0.05429(15) 0.0221(4) Uani 1 1 d . .
C16 C -0.4465(2) 0.85750(18) 0.11342(17) 0.0270(4) Uani 1 1 d . .
C17 C -0.5426(2) 0.7955(2) 0.18250(17) 0.0305(4) Uani 1 1 d . .
C18 C -0.5304(2) 0.6693(2) 0.19530(17) 0.0291(4) Uani 1 1 d . .
C19 C -0.4211(2) 0.60722(18) 0.13858(16) 0.0243(4) Uani 1 1 d . .
C20 C 0.30384(19) 0.27259(17) 0.16263(15) 0.0204(4) Uani 1 1 d . .
C21 C 0.2791(2) 0.16057(18) 0.23962(16) 0.0245(4) Uani 1 1 d . .
H21 H 0.189230 0.143526 0.246129 0.029 Uiso 1 1 calc R U
C22 C 0.3873(2) 0.07373(18) 0.30699(17) 0.0294(4) Uani 1 1 d . .
H22 H 0.370579 -0.002434 0.360575 0.035 Uiso 1 1 calc R U
C23 C 0.5189(2) 0.0971(2) 0.29680(19) 0.0323(5) Uani 1 1 d . .
H23 H 0.591968 0.037606 0.343628 0.039 Uiso 1 1 calc R U
C24 C 0.5440(2) 0.2080(2) 0.2178(2) 0.0330(5) Uani 1 1 d . .
H24 H 0.635415 0.222981 0.209060 0.040 Uiso 1 1 calc R U
C25 C 0.4355(2) 0.29665(19) 0.15169(18) 0.0281(4) Uani 1 1 d . .
H25 H 0.451559 0.373651 0.099092 0.034 Uiso 1 1 calc R U
F1 F 0.24592(14) 0.63343(12) 0.03206(11) 0.0344(3) Uani 1 1 d . .
F2 F 0.23947(16) 0.87075(13) 0.01566(12) 0.0423(3) Uani 1 1 d . .
F3 F 0.03157(17) 1.00083(12) 0.12730(13) 0.0471(4) Uani 1 1 d . .
F4 F -0.17817(16) 0.89494(13) 0.24913(13) 0.0442(3) Uani 1 1 d . .
F5 F -0.17720(13) 0.65876(11) 0.26310(10) 0.0315(3) Uani 1 1 d . .
F6 F -0.10303(15) 0.23063(12) 0.22272(11) 0.0367(3) Uani 1 1 d . .
F7 F -0.17477(17) 0.06932(14) 0.41607(14) 0.0524(4) Uani 1 1 d . .
F8 F -0.13718(18) 0.09714(16) 0.60022(13) 0.0578(4) Uani 1 1 d . .
F9 F -0.0364(2) 0.29139(17) 0.59048(12) 0.0619(5) Uani 1 1 d . .
F10 F 0.03733(18) 0.45181(13) 0.39795(11) 0.0446(4) Uani 1 1 d . .
F11 F -0.25023(13) 0.85786(11) -0.01317(10) 0.0286(3) Uani 1 1 d . .
F12 F -0.45637(15) 0.97821(11) 0.10307(11) 0.0374(3) Uani 1 1 d . .
F13 F -0.64911(16) 0.85670(15) 0.23642(12) 0.0464(4) Uani 1 1 d . .
F14 F -0.62638(15) 0.61111(14) 0.25951(11) 0.0425(3) Uani 1 1 d . .
F15 F -0.41034(14) 0.48552(11) 0.15167(11) 0.0345(3) Uani 1 1 d . .
C1S C -0.6126(4) 0.2685(4) 0.5065(4) 0.0805(11) Uani 1 1 d . .
H1S1 H -0.569214 0.189881 0.488805 0.121 Uiso 1 1 calc R U
H1S2 H -0.648190 0.245719 0.582620 0.121 Uiso 1 1 calc R U
H1S3 H -0.692711 0.323788 0.460685 0.121 Uiso 1 1 calc R U
C2S C -0.5006(4) 0.3397(4) 0.4872(3) 0.0744(11) Uani 1 1 d . .
H2S1 H -0.419089 0.281992 0.532392 0.089 Uiso 1 1 calc R U
H2S2 H -0.463537 0.359934 0.410655 0.089 Uiso 1 1 calc R U
C3S C -0.5546(3) 0.4624(3) 0.5117(2) 0.0643(9) Uani 1 1 d . .
H3S1 H -0.587889 0.441489 0.589011 0.077 Uiso 1 1 calc R U
H3S2 H -0.638835 0.518350 0.468884 0.077 Uiso 1 1 calc R U

loop_
_atom_site_aniso_label
_atom_site_aniso_U_11
_atom_site_aniso_U_22
_atom_site_aniso_U_33
_atom_site_aniso_U_23
_atom_site_aniso_U_13
_atom_site_aniso_U_12
Ga1 0.02246(12) 0.01942(12) 0.01721(13) -0.00703(9) -0.00216(8) -0.00505(8)
N1 0.0193(7) 0.0190(7) 0.0212(8) -0.0082(6) -0.0037(6) -0.0035(5)
O1 0.0245(6) 0.0193(6) 0.0228(7) -0.0068(5) -0.0080(5) -0.0035(5)
C1 0.0203(8) 0.0178(8) 0.0231(9) -0.0078(7) -0.0030(7) -0.0078(6)
C2 0.0277(9) 0.0226(9) 0.0203(9) -0.0074(7) -0.0059(7) -0.0055(7)
C3 0.0292(10) 0.0255(9) 0.0269(10) -0.0106(8) -0.0047(8) -0.0073(8)
C4 0.0339(11) 0.0269(10) 0.0329(11) -0.0057(8) -0.0092(9) -0.0127(8)
C5 0.0458(12) 0.0184(9) 0.0345(12) -0.0074(8) -0.0146(9) -0.0074(8)
C6 0.0366(11) 0.0262(10) 0.0320(11) -0.0143(9) -0.0110(9) -0.0005(8)
C7 0.0286(10) 0.0260(9) 0.0223(10) -0.0084(8) -0.0067(8) -0.0059(7)
C8 0.0218(8) 0.0242(9) 0.0187(9) -0.0068(7) -0.0010(7) -0.0041(7)
C9 0.0224(9) 0.0296(10) 0.0263(10) -0.0081(8) -0.0007(7) -0.0061(7)
C10 0.0270(10) 0.0319(11) 0.0386(13) -0.0050(9) 0.0024(9) -0.0112(8)
C11 0.0341(11) 0.0371(11) 0.0251(11) 0.0010(9) 0.0070(9) -0.0043(9)
C12 0.0437(12) 0.0409(12) 0.0197(11) -0.0108(9) -0.0033(9) 0.0002(10)
C13 0.0367(11) 0.0285(10) 0.0244(11) -0.0091(8) -0.0051(8) -0.0041(8)
C14 0.0220(8) 0.0211(8) 0.0183(9) -0.0069(7) -0.0028(7) -0.0055(7)
C15 0.0251(9) 0.0215(9) 0.0195(9) -0.0065(7) -0.0032(7) -0.0062(7)
C16 0.0328(10) 0.0221(9) 0.0256(10) -0.0108(8) -0.0058(8) -0.0018(8)
C17 0.0276(10) 0.0365(11) 0.0240(10) -0.0141(9) -0.0007(8) -0.0008(8)
C18 0.0261(9) 0.0379(11) 0.0218(10) -0.0076(8) 0.0018(8) -0.0121(8)
C19 0.0272(9) 0.0221(9) 0.0229(10) -0.0054(7) -0.0039(7) -0.0079(7)
C20 0.0214(8) 0.0204(8) 0.0200(9) -0.0090(7) -0.0044(7) -0.0024(7)
C21 0.0239(9) 0.0227(9) 0.0253(10) -0.0081(8) -0.0008(7) -0.0053(7)
C22 0.0353(11) 0.0210(9) 0.0254(10) -0.0046(8) -0.0028(8) -0.0032(8)
C23 0.0337(11) 0.0287(10) 0.0312(11) -0.0097(9) -0.0138(9) 0.0007(8)
C24 0.0268(10) 0.0349(11) 0.0390(13) -0.0108(9) -0.0098(9) -0.0092(8)
C25 0.0296(10) 0.0263(9) 0.0300(11) -0.0075(8) -0.0069(8) -0.0101(8)
F1 0.0325(6) 0.0350(6) 0.0399(7) -0.0178(6) 0.0068(5) -0.0137(5)
F2 0.0465(8) 0.0348(7) 0.0482(9) -0.0069(6) -0.0036(6) -0.0233(6)
F3 0.0648(10) 0.0229(6) 0.0591(10) -0.0156(6) -0.0171(8) -0.0109(6)
F4 0.0502(8) 0.0334(7) 0.0493(9) -0.0258(6) -0.0026(7) 0.0019(6)
F5 0.0307(6) 0.0342(6) 0.0298(7) -0.0148(5) 0.0016(5) -0.0068(5)
F6 0.0488(8) 0.0366(7) 0.0328(7) -0.0121(5) -0.0069(6) -0.0201(6)
F7 0.0499(9) 0.0450(8) 0.0583(10) -0.0004(7) -0.0017(7) -0.0301(7)
F8 0.0561(9) 0.0577(9) 0.0298(8) 0.0074(7) 0.0130(7) -0.0126(7)
F9 0.0957(14) 0.0639(10) 0.0185(7) -0.0133(7) -0.0103(8) -0.0101(9)
F10 0.0724(10) 0.0370(7) 0.0320(8) -0.0115(6) -0.0196(7) -0.0173(7)
F11 0.0362(6) 0.0235(5) 0.0278(6) -0.0081(5) 0.0018(5) -0.0134(5)
F12 0.0506(8) 0.0241(6) 0.0383(7) -0.0175(5) -0.0037(6) -0.0029(5)
F13 0.0407(8) 0.0539(8) 0.0413(8) -0.0284(7) 0.0100(6) -0.0014(6)
F14 0.0346(7) 0.0560(8) 0.0332(8) -0.0092(6) 0.0089(6) -0.0214(6)
F15 0.0393(7) 0.0261(6) 0.0413(8) -0.0098(5) 0.0019(6) -0.0179(5)
C1S 0.073(2) 0.084(3) 0.079(3) -0.033(2) 0.006(2) -0.013(2)
C2S 0.063(2) 0.079(2) 0.0479(19) -0.0133(16) 0.0047(15) 0.0082(17)
C3S 0.0552(17) 0.078(2) 0.0330(15) -0.0073(14) -0.0024(13) 0.0022(15)

loop_
_atom_type_symbol
_atom_type_description
_atom_type_scat_dispersion_real
_atom_type_scat_dispersion_imag
_atom_type_scat_source
C C 0.0181 0.0091 'International Tables Vol C Tables 4.2.6.8 and 6.1.1.4'
H H 0.0000 0.0000 'International Tables Vol C Tables 4.2.6.8 and 6.1.1.4'
N N 0.0311 0.0180 'International Tables Vol C Tables 4.2.6.8 and 6.1.1.4'
O O 0.0492 0.0322 'International Tables Vol C Tables 4.2.6.8 and 6.1.1.4'
F F 0.0727 0.0534 'International Tables Vol C Tables 4.2.6.8 and 6.1.1.4'
Ga Ga -1.2846 0.7763 'International Tables Vol C Tables 4.2.6.8 and 6.1.1.4'

loop_
_geom_angle_atom_site_label_1
_geom_angle_atom_site_label_2
_geom_angle_atom_site_label_3
_geom_angle
_geom_angle_site_symmetry_1
_geom_angle_site_symmetry_3
O1 Ga1 C8 105.49(7) . .
O1 Ga1 C2 107.82(7) . .
C8 Ga1 C2 120.37(8) . .
O1 Ga1 N1 98.99(6) . .
C8 Ga1 N1 108.52(7) . .
C2 Ga1 N1 113.19(7) . .
C1 N1 C20 121.51(15) 2_565 .
C1 N1 Ga1 117.71(12) 2_565 .
C20 N1 Ga1 120.14(12) . .
C1 O1 Ga1 131.54(11) . .
O1 C1 N1 121.28(17) . 2_565
O1 C1 C14 116.87(16) . .
N1 C1 C14 121.83(16) 2_565 .
C7 C2 C3 115.32(17) . .
C7 C2 Ga1 118.65(15) . .
C3 C2 Ga1 126.03(14) . .
F1 C3 C4 116.73(19) . .
F1 C3 C2 120.34(17) . .
C4 C3 C2 122.93(19) . .
F2 C4 C5 119.92(18) . .
F2 C4 C3 120.9(2) . .
C5 C4 C3 119.2(2) . .
F3 C5 C6 119.8(2) . .
F3 C5 C4 119.9(2) . .
C6 C5 C4 120.32(18) . .
F4 C6 C5 120.34(18) . .
F4 C6 C7 121.1(2) . .
C5 C6 C7 118.55(19) . .
F5 C7 C6 117.29(18) . .
F5 C7 C2 119.05(17) . .
C6 C7 C2 123.7(2) . .
C13 C8 C9 115.42(18) . .
C13 C8 Ga1 122.40(15) . .
C9 C8 Ga1 122.18(15) . .
F6 C9 C10 117.21(19) . .
F6 C9 C8 119.39(18) . .
C10 C9 C8 123.4(2) . .
F7 C10 C11 119.8(2) . .
F7 C10 C9 121.3(2) . .
C11 C10 C9 118.9(2) . .
F8 C11 C10 119.9(2) . .
F8 C11 C12 120.0(2) . .
C10 C11 C12 120.1(2) . .
F9 C12 C11 119.8(2) . .
F9 C12 C13 121.2(2) . .
C11 C12 C13 119.0(2) . .
F10 C13 C12 117.4(2) . .
F10 C13 C8 119.48(19) . .
C12 C13 C8 123.2(2) . .
C15 C14 C19 117.52(17) . .
C15 C14 C1 122.41(16) . .
C19 C14 C1 119.94(16) . .
F11 C15 C16 118.42(16) . .
F11 C15 C14 120.15(16) . .
C16 C15 C14 121.41(18) . .
F12 C16 C17 120.17(18) . .
F12 C16 C15 120.19(19) . .
C17 C16 C15 119.64(18) . .
F13 C17 C16 120.33(19) . .
F13 C17 C18 119.4(2) . .
C16 C17 C18 120.23(18) . .
F14 C18 C19 120.87(19) . .
F14 C18 C17 119.99(19) . .
C19 C18 C17 119.10(19) . .
F15 C19 C18 118.55(18) . .
F15 C19 C14 119.40(17) . .
C18 C19 C14 122.01(18) . .
C25 C20 C21 120.54(18) . .
C25 C20 N1 118.97(17) . .
C21 C20 N1 120.44(17) . .
C20 C21 C22 119.21(18) . .
C20 C21 H21 120.4 . .
C22 C21 H21 120.4 . .
C23 C22 C21 120.64(19) . .
C23 C22 H22 119.7 . .
C21 C22 H22 119.7 . .
C22 C23 C24 119.81(19) . .
C22 C23 H23 120.1 . .
C24 C23 H23 120.1 . .
C25 C24 C23 119.9(2) . .
C25 C24 H24 120.0 . .
C23 C24 H24 120.0 . .
C20 C25 C24 119.83(19) . .
C20 C25 H25 120.1 . .
C24 C25 H25 120.1 . .
C2S C1S H1S1 109.5 . .
C2S C1S H1S2 109.5 . .
H1S1 C1S H1S2 109.5 . .
C2S C1S H1S3 109.5 . .
H1S1 C1S H1S3 109.5 . .
H1S2 C1S H1S3 109.5 . .
C3S C2S C1S 114.4(3) . .
C3S C2S H2S1 108.7 . .
C1S C2S H2S1 108.7 . .
C3S C2S H2S2 108.7 . .
C1S C2S H2S2 108.7 . .
H2S1 C2S H2S2 107.6 . .
C2S C3S C3S 115.0(3) . 2_466
C2S C3S H3S1 108.5 . .
C3S C3S H3S1 108.5 2_466 .
C2S C3S H3S2 108.5 . .
C3S C3S H3S2 108.5 2_466 .
H3S1 C3S H3S2 107.5 . .

loop_
_geom_bond_atom_site_label_1
_geom_bond_atom_site_label_2
_geom_bond_distance
_geom_bond_site_symmetry_2
Ga1 O1 1.9128(13) .
Ga1 C8 1.9718(19) .
Ga1 C2 1.9766(18) .
Ga1 N1 1.9776(15) .
N1 C1 1.295(3) 2_565
N1 C20 1.443(2) .
O1 C1 1.282(2) .
C1 C14 1.500(2) .
C2 C7 1.385(3) .
C2 C3 1.386(3) .
C3 F1 1.349(2) .
C3 C4 1.383(3) .
C4 F2 1.342(3) .
C4 C5 1.378(3) .
C5 F3 1.343(2) .
C5 C6 1.375(3) .
C6 F4 1.333(2) .
C6 C7 1.383(3) .
C7 F5 1.352(2) .
C8 C13 1.379(3) .
C8 C9 1.382(3) .
C9 F6 1.352(2) .
C9 C10 1.377(3) .
C10 F7 1.347(3) .
C10 C11 1.372(4) .
C11 F8 1.342(3) .
C11 C12 1.375(4) .
C12 F9 1.338(3) .
C12 C13 1.378(3) .
C13 F10 1.346(3) .
C14 C15 1.387(3) .
C14 C19 1.387(3) .
C15 F11 1.337(2) .
C15 C16 1.380(3) .
C16 F12 1.337(2) .
C16 C17 1.378(3) .
C17 F13 1.332(2) .
C17 C18 1.386(3) .
C18 F14 1.333(2) .
C18 C19 1.374(3) .
C19 F15 1.337(2) .
C20 C25 1.385(3) .
C20 C21 1.389(3) .
C21 C22 1.389(3) .
C21 H21 0.9500 .
C22 C23 1.382(3) .
C22 H22 0.9500 .
C23 C24 1.391(3) .
C23 H23 0.9500 .
C24 C25 1.389(3) .
C24 H24 0.9500 .
C25 H25 0.9500 .
C1S C2S 1.518(6) .
C1S H1S1 0.9800 .
C1S H1S2 0.9800 .
C1S H1S3 0.9800 .
C2S C3S 1.500(5) .
C2S H2S1 0.9900 .
C2S H2S2 0.9900 .
C3S C3S 1.519(7) 2_466
C3S H3S1 0.9900 .
C3S H3S2 0.9900 .
